data_4512384
loop_
_publ_author_name
'Qu, Feng'
'Zhu, Qian-Qian'
'Liu, Chun-Li'

_publ_section_title
;
 Crystallization in Ionic Liquids: Synthesis, Properties, and Polymorphs
 of Uranyl Salts
;
_journal_issue 12
_journal_name_full 'Crystal Growth &amp; Design'
_journal_page_first 6421
_journal_paper_doi 10.1021/cg501277d
_journal_volume 14
_journal_year 2014
_chemical_formula_moiety 'Cl4 O2 U, 2(C7 H13 N2)'
_chemical_formula_sum 'C14 H26 Cl4 N4 O2 U'
_chemical_formula_weight 662.22
_chemical_name_systematic
;
 ?
;
_space_group_crystal_system monoclinic
_space_group_IT_number 14
_space_group_name_Hall '-P 2yn'
_space_group_name_H-M_alt 'P 1 21/n 1'
_symmetry_space_group_name_Hall '-P 2yn'
_symmetry_space_group_name_H-M 'P 1 21/n 1'
_atom_sites_solution_hydrogens geom
_atom_sites_solution_primary iterative
_audit_creation_date 2014-03-18
_audit_creation_method
;
Olex2 1.2
(compiled 2013.11.15 svn.r2834 for OlexSys, GUI svn.r4720)
;
_cell_angle_alpha 90
_cell_angle_beta 97.510(5)
_cell_angle_gamma 90
_cell_formula_units_Z 2
_cell_length_a 9.6181(5)
_cell_length_b 9.8110(5)
_cell_length_c 12.0087(6)
_cell_measurement_reflns_used 2445
_cell_measurement_temperature 180.00(10)
_cell_measurement_theta_max 29.0550
_cell_measurement_theta_min 3.2720
_cell_volume 1123.46(10)
_computing_cell_refinement
;
CrysAlisPro, Agilent Technologies,
Version 1.171.36.32 (release 02-08-2013 CrysAlis171 .NET)
(compiled Aug  2 2013,16:46:58)
;
_computing_data_collection
;
CrysAlisPro, Agilent Technologies,
Version 1.171.36.32 (release 02-08-2013 CrysAlis171 .NET)
(compiled Aug  2 2013,16:46:58)
;
_computing_data_reduction
;
CrysAlisPro, Agilent Technologies,
Version 1.171.36.32 (release 02-08-2013 CrysAlis171 .NET)
(compiled Aug  2 2013,16:46:58)
;
_computing_molecular_graphics 'Olex2 (Dolomanov et al., 2009)'
_computing_publication_material 'Olex2 (Dolomanov et al., 2009)'
_computing_structure_refinement 'ShelXL (Sheldrick, 2008)'
_computing_structure_solution 'olex2.solve (Bourhis et al., 2013)'
_diffrn_ambient_temperature 180.00(10)
_diffrn_detector_area_resol_mean 10.3914
_diffrn_measured_fraction_theta_full 0.9859
_diffrn_measured_fraction_theta_max 0.8323
_diffrn_measurement_details
;
  1 omega  -34.00   30.00   1.0000    2.9800
omega____ theta____ kappa____ phi______ frames
    -       10.8579  -57.0000   30.0000 64

  2 omega  -12.00   80.00   1.0000    2.9800
omega____ theta____ kappa____ phi______ frames
    -       10.8579   77.0000 -150.0000 92
;
_diffrn_measurement_device_type 'SuperNova, Dual, Cu at zero, Atlas'
_diffrn_measurement_method '\w scans'
_diffrn_orient_matrix_UB_11 -0.0266479000
_diffrn_orient_matrix_UB_12 0.0674896000
_diffrn_orient_matrix_UB_13 -0.0044490000
_diffrn_orient_matrix_UB_21 -0.0630301000
_diffrn_orient_matrix_UB_22 -0.0244161000
_diffrn_orient_matrix_UB_23 -0.0308254000
_diffrn_orient_matrix_UB_31 -0.0290785000
_diffrn_orient_matrix_UB_32 -0.0088935000
_diffrn_orient_matrix_UB_33 0.0508049000
_diffrn_radiation_monochromator mirror
_diffrn_radiation_type 'Mo K\a'
_diffrn_radiation_wavelength 0.7107
_diffrn_reflns_av_R_equivalents 0.0214
_diffrn_reflns_av_unetI/netI 0.0354
_diffrn_reflns_Laue_measured_fraction_full 0.990
_diffrn_reflns_Laue_measured_fraction_max 0.990
_diffrn_reflns_limit_h_max 8
_diffrn_reflns_limit_h_min -11
_diffrn_reflns_limit_k_max 12
_diffrn_reflns_limit_k_min -9
_diffrn_reflns_limit_l_max 12
_diffrn_reflns_limit_l_min -14
_diffrn_reflns_number 4036
_diffrn_reflns_point_group_measured_fraction_full 0.990
_diffrn_reflns_point_group_measured_fraction_max 0.990
_diffrn_reflns_theta_full 25.242
_diffrn_reflns_theta_max 26.022
_diffrn_reflns_theta_min 2.906
_diffrn_source 'SuperNova (Mo) X-ray Source'
_exptl_absorpt_coefficient_mu 7.714
_exptl_absorpt_correction_T_max 1.00000
_exptl_absorpt_correction_T_min 0.64808
_exptl_absorpt_correction_type multi-scan
_exptl_absorpt_process_details
;
CrysAlisPro, Agilent Technologies,
Version 1.171.36.32 (release 02-08-2013 CrysAlis171 .NET)
(compiled Aug  2 2013,16:46:58)
Empirical absorption correction using spherical harmonics,
 implemented in SCALE3 ABSPACK scaling algorithm.
;
_exptl_crystal_colour
;
;
_exptl_crystal_density_diffrn 1.958
_exptl_crystal_description
;
;
_exptl_crystal_F_000 628
_exptl_crystal_size_max 0.15
_exptl_crystal_size_mid 0.1
_exptl_crystal_size_min 0.1
_refine_diff_density_max 0.615
_refine_diff_density_min -0.536
_refine_diff_density_rms 0.105
_refine_ls_extinction_method none
_refine_ls_goodness_of_fit_ref 1.060
_refine_ls_hydrogen_treatment constr
_refine_ls_matrix_type full
_refine_ls_number_parameters 118
_refine_ls_number_reflns 2179
_refine_ls_number_restraints 0
_refine_ls_restrained_S_all 1.060
_refine_ls_R_factor_all 0.0303
_refine_ls_R_factor_gt 0.0207
_refine_ls_shift/su_max 0.001
_refine_ls_shift/su_mean 0.000
_refine_ls_structure_factor_coef Fsqd
_refine_ls_weighting_details 'w=1/[\s^2^(Fo^2^)+(0.0150P)^2^] where P=(Fo^2^+2Fc^2^)/3'
_refine_ls_weighting_scheme calc
_refine_ls_wR_factor_gt 0.0419
_refine_ls_wR_factor_ref 0.0469
_reflns_Friedel_coverage 0.000
_reflns_number_gt 1760
_reflns_number_total 2179
_reflns_threshold_expression 'I > 2\s(I)'
_cod_data_source_file cg501277d_si_002.cif
_cod_data_source_block 5
_cod_depositor_comments 'Adding full bibliography for 4512377--4512386.cif.'
_cod_database_code 4512384
_shelxl_version_number 2013-3
_chemical_oxdiff_formula 'C1 H1 O1 N1 U1 Cl1'
_shelx_space_group_comment
;
The symmetry employed for this shelxl refinement is uniquely defined
by the following loop, which should always be used as a source of
symmetry information in preference to the above space-group names.
They are only intended as comments.
;
_shelx_estimated_absorpt_t_max 0.513
_shelx_estimated_absorpt_t_min 0.391
_reflns_odcompleteness_completeness 98.59
_reflns_odcompleteness_iscentric 1
_reflns_odcompleteness_theta 25.97
_olex2_refinement_description
;
1. Others
 Fixed Uiso: H2(0.043) H3(0.041) H4A(0.056) H4B(0.056) H4C(0.056) H5A(0.051)
 H5B(0.051) H5C(0.051) H6A(0.049) H6B(0.049) H7A(0.074) H7B(0.074) H7C(0.074)
 Fixed X: U1(0) H2(0.2546) H3(0.3282) H4A(0.355) H4B(0.4344) H4C(0.5148)
 H5A(0.318) H5B(0.4757) H5C(0.433) H6A(0.3522) H6B(0.2731) H7A(0.1431)
 H7B(0.1237) H7C(0.0648)
 Fixed Y: U1(1) H2(0.3715) H3(0.5164) H4A(0.8524) H4B(0.7527) H4C(0.8107)
 H5A(0.8261) H5B(0.8246) H5C(0.7305) H6A(0.5166) H6B(0.3877) H7A(0.6429)
 H7B(0.5111) H7C(0.511)
 Fixed Z: U1(0.5) H2(0.4153) H3(0.266) H4A(0.3306) H4B(0.2544) H4C(0.3697)
 H5A(0.5868) H5B(0.5576) H5C(0.6565) H6A(0.6916) H6B(0.6311) H7A(0.6575)
 H7B(0.7324) H7C(0.6015)
;

loop_
_space_group_symop_operation_xyz
'x, y, z'
'-x+1/2, y+1/2, -z+1/2'
'-x, -y, -z'
'x-1/2, -y-1/2, z-1/2'

loop_
_atom_site_label
_atom_site_type_symbol
_atom_site_fract_x
_atom_site_fract_y
_atom_site_fract_z
_atom_site_U_iso_or_equiv
_atom_site_adp_type
_atom_site_occupancy
_atom_site_site_symmetry_order
_atom_site_calc_flag
_atom_site_refinement_flags_posn
_atom_site_refinement_flags_adp
_atom_site_refinement_flags_occupancy
U1 U 0.0000 1.0000 0.5000 0.01960(7) Uani 1 2 d S . P
C1 C 0.3643(4) 0.6576(4) 0.5013(3) 0.0260(9) Uani 1 1 d . . .
C2 C 0.2907(5) 0.4616(4) 0.4238(3) 0.0358(10) Uani 1 1 d . . .
H2 H 0.2546 0.3715 0.4153 0.043 Uiso 1 1 calc R U .
C3 C 0.3310(5) 0.5402(4) 0.3430(3) 0.0339(10) Uani 1 1 d . . .
H3 H 0.3282 0.5164 0.2660 0.041 Uiso 1 1 calc R U .
C4 C 0.4243(5) 0.7790(4) 0.3316(3) 0.0374(10) Uani 1 1 d . . .
H4A H 0.3550 0.8524 0.3306 0.056 Uiso 1 1 calc R U .
H4B H 0.4344 0.7527 0.2544 0.056 Uiso 1 1 calc R U .
H4C H 0.5148 0.8107 0.3697 0.056 Uiso 1 1 calc R U .
C5 C 0.4008(4) 0.7691(4) 0.5823(3) 0.0340(10) Uani 1 1 d . . .
H5A H 0.3180 0.8261 0.5868 0.051 Uiso 1 1 calc R U .
H5B H 0.4757 0.8246 0.5576 0.051 Uiso 1 1 calc R U .
H5C H 0.4330 0.7305 0.6565 0.051 Uiso 1 1 calc R U .
C6 C 0.2769(5) 0.4885(4) 0.6317(3) 0.0412(12) Uani 1 1 d . . .
H6A H 0.3522 0.5166 0.6916 0.049 Uiso 1 1 calc R U .
H6B H 0.2731 0.3877 0.6311 0.049 Uiso 1 1 calc R U .
C7 C 0.1405(5) 0.5430(5) 0.6580(4) 0.0493(13) Uani 1 1 d . . .
H7A H 0.1431 0.6429 0.6575 0.074 Uiso 1 1 calc R U .
H7B H 0.1237 0.5111 0.7324 0.074 Uiso 1 1 calc R U .
H7C H 0.0648 0.5110 0.6015 0.074 Uiso 1 1 calc R U .
Cl1 Cl 0.25035(11) 1.10261(11) 0.47211(8) 0.0386(3) Uani 1 1 d . . .
Cl2 Cl 0.05177(11) 0.78858(11) 0.37498(8) 0.0368(3) Uani 1 1 d . . .
N2 N 0.3774(3) 0.6615(3) 0.3915(2) 0.0262(7) Uani 1 1 d . . .
N1 N 0.3117(4) 0.5368(3) 0.5225(2) 0.0289(8) Uani 1 1 d . . .
O1 O 0.0742(3) 0.9113(3) 0.62164(18) 0.0292(6) Uani 1 1 d . . .

loop_
_atom_site_aniso_label
_atom_site_aniso_U_11
_atom_site_aniso_U_22
_atom_site_aniso_U_33
_atom_site_aniso_U_23
_atom_site_aniso_U_13
_atom_site_aniso_U_12
U1 0.02047(12) 0.02174(11) 0.01630(10) 0.00182(8) 0.00132(7) -0.00173(9)
C1 0.021(2) 0.034(2) 0.0228(18) -0.0007(17) 0.0018(15) 0.0049(19)
C2 0.040(3) 0.028(2) 0.039(2) -0.007(2) 0.006(2) 0.002(2)
C3 0.036(3) 0.038(2) 0.027(2) -0.0099(19) 0.0071(18) 0.001(2)
C4 0.037(3) 0.043(3) 0.034(2) 0.008(2) 0.0092(18) 0.000(2)
C5 0.031(2) 0.041(2) 0.0294(19) -0.0082(19) 0.0024(17) 0.003(2)
C6 0.052(3) 0.040(3) 0.034(2) 0.0120(19) 0.013(2) 0.008(2)
C7 0.057(3) 0.048(3) 0.050(3) 0.010(2) 0.030(2) 0.003(3)
Cl1 0.0274(6) 0.0368(6) 0.0525(6) 0.0035(5) 0.0088(5) -0.0083(5)
Cl2 0.0418(7) 0.0338(6) 0.0340(5) -0.0104(4) 0.0018(4) 0.0057(5)
N2 0.0238(18) 0.0319(18) 0.0237(15) 0.0021(14) 0.0058(13) 0.0050(16)
N1 0.029(2) 0.0316(18) 0.0263(16) 0.0042(15) 0.0026(14) 0.0074(16)
O1 0.0324(16) 0.0327(15) 0.0216(12) 0.0061(12) -0.0002(11) 0.0035(14)

loop_
_atom_type_symbol
_atom_type_description
_atom_type_scat_dispersion_real
_atom_type_scat_dispersion_imag
_atom_type_scat_source
C C 0.0033 0.0016 'International Tables Vol C Tables 4.2.6.8 and 6.1.1.4'
H H 0.0000 0.0000 'International Tables Vol C Tables 4.2.6.8 and 6.1.1.4'
Cl Cl 0.1484 0.1585 'International Tables Vol C Tables 4.2.6.8 and 6.1.1.4'
N N 0.0061 0.0033 'International Tables Vol C Tables 4.2.6.8 and 6.1.1.4'
U U -9.6767 9.6646 'International Tables Vol C Tables 4.2.6.8 and 6.1.1.4'
O O 0.0106 0.0060 'International Tables Vol C Tables 4.2.6.8 and 6.1.1.4'

loop_
_geom_angle_atom_site_label_1
_geom_angle_atom_site_label_2
_geom_angle_atom_site_label_3
_geom_angle
_geom_angle_site_symmetry_1
_geom_angle_site_symmetry_3
Cl1 U1 Cl1 180.0 . 3_576
Cl2 U1 Cl1 90.87(3) . 3_576
Cl2 U1 Cl1 89.12(3) 3_576 3_576
Cl2 U1 Cl1 89.13(3) . .
Cl2 U1 Cl1 90.87(3) 3_576 .
Cl2 U1 Cl2 180.00(4) . 3_576
O1 U1 Cl1 90.90(9) . .
O1 U1 Cl1 89.10(9) 3_576 .
O1 U1 Cl1 90.90(9) 3_576 3_576
O1 U1 Cl1 89.10(9) . 3_576
O1 U1 Cl2 90.15(9) . 3_576
O1 U1 Cl2 89.85(9) 3_576 3_576
O1 U1 Cl2 89.85(9) . .
O1 U1 Cl2 90.15(9) 3_576 .
O1 U1 O1 180.00(15) . 3_576
N2 C1 C5 125.6(4) . .
N1 C1 C5 126.9(3) . .
N1 C1 N2 107.5(3) . .
C3 C2 H2 126.6 . .
C3 C2 N1 106.8(4) . .
N1 C2 H2 126.6 . .
C2 C3 H3 126.2 . .
C2 C3 N2 107.5(3) . .
N2 C3 H3 126.2 . .
H4A C4 H4B 109.5 . .
H4A C4 H4C 109.5 . .
H4B C4 H4C 109.5 . .
N2 C4 H4A 109.5 . .
N2 C4 H4B 109.5 . .
N2 C4 H4C 109.5 . .
C1 C5 H5A 109.5 . .
C1 C5 H5B 109.5 . .
C1 C5 H5C 109.5 . .
H5A C5 H5B 109.5 . .
H5A C5 H5C 109.5 . .
H5B C5 H5C 109.5 . .
H6A C6 H6B 107.8 . .
C7 C6 H6A 109.1 . .
C7 C6 H6B 109.1 . .
N1 C6 H6A 109.1 . .
N1 C6 H6B 109.1 . .
N1 C6 C7 112.5(3) . .
C6 C7 H7A 109.5 . .
C6 C7 H7B 109.5 . .
C6 C7 H7C 109.5 . .
H7A C7 H7B 109.5 . .
H7A C7 H7C 109.5 . .
H7B C7 H7C 109.5 . .
C1 N2 C3 108.9(3) . .
C1 N2 C4 125.5(3) . .
C3 N2 C4 125.4(3) . .
C1 N1 C2 109.2(3) . .
C1 N1 C6 126.5(3) . .
C2 N1 C6 124.4(4) . .

loop_
_geom_bond_atom_site_label_1
_geom_bond_atom_site_label_2
_geom_bond_distance
_geom_bond_site_symmetry_2
U1 Cl1 2.6711(10) 3_576
U1 Cl1 2.6711(10) .
U1 Cl2 2.6457(10) .
U1 Cl2 2.6458(10) 3_576
U1 O1 1.769(2) 3_576
U1 O1 1.769(2) .
C1 C5 1.475(5) .
C1 N2 1.342(4) .
C1 N1 1.326(5) .
C2 H2 0.9500 .
C2 C3 1.336(6) .
C2 N1 1.389(5) .
C3 H3 0.9500 .
C3 N2 1.374(5) .
C4 H4A 0.9800 .
C4 H4B 0.9800 .
C4 H4C 0.9800 .
C4 N2 1.461(5) .
C5 H5A 0.9800 .
C5 H5B 0.9800 .
C5 H5C 0.9800 .
C6 H6A 0.9900 .
C6 H6B 0.9900 .
C6 C7 1.489(7) .
C6 N1 1.474(5) .
C7 H7A 0.9800 .
C7 H7B 0.9800 .
C7 H7C 0.9800 .
